data_7204550
loop_
_publ_author_name
'Suksangpanya, Unchulee'
'Blake, Alexander J.'
'Hubberstey, Peter'
'Parker, David J.'
'Teat, Simon J.'
'Wilson, Claire'

_publ_section_title
;
 Complementarity of halide-mediated hydrogen-bonding and alkyl
 substitution in the construction of two-dimensional rhombic (4,4)
 grids using bis(N-alkylamidino-O-alkylurea)copper(ii) halides
;
_journal_issue 3
_journal_name_full CrystEngComm
_journal_page_first 10
_journal_paper_doi 10.1039/b210185h
_journal_volume 5
_journal_year 2003
_chemical_formula_moiety 'C8 H20 N8 Cu O2 2+, 2(BR -), 2(C H4 O)'
_chemical_formula_sum 'C10 H28 Br2 Cu N8 O4'
_chemical_formula_weight 547.76
_chemical_name_systematic
;
?
;
_space_group_IT_number 14
_symmetry_cell_setting monoclinic
_symmetry_space_group_name_Hall '-P 2ybc'
_symmetry_space_group_name_H-M 'P 1 21/c 1'
_atom_sites_solution_hydrogens 'C-H and H121 placed geometrically, other N-H located by deltaF'
_atom_sites_solution_primary direct
_atom_sites_solution_secondary 'difference Fourier'
_audit_creation_method SHELXL-97
_cell_angle_alpha 90.00
_cell_angle_beta 102.806(5)
_cell_angle_gamma 90.00
_cell_formula_units_Z 2
_cell_length_a 5.2230(10)
_cell_length_b 16.539(4)
_cell_length_c 11.802(3)
_cell_measurement_reflns_used 3723
_cell_measurement_temperature 150(2)
_cell_measurement_theta_max 28.72
_cell_measurement_theta_min 3.66
_cell_volume 994.1(4)
_computing_cell_refinement 'Bruker SMART'
_computing_data_collection 'Bruker SMART'
_computing_data_reduction 'Bruker SHELXTL'
_computing_molecular_graphics 'CAMERON (Watkin et al., 1996)'
_computing_publication_material 'Bruker SHELXTL'
_computing_structure_refinement 'SHELXL-97 (Sheldrick, 1997)'
_computing_structure_solution 'SHELXS-97 (Sheldrick, 1990)'
_diffrn_ambient_temperature 150(2)
_diffrn_measured_fraction_theta_full 0.996
_diffrn_measured_fraction_theta_max 0.996
_diffrn_measurement_device_type 'Bruker SMART CCD area detector'
_diffrn_measurement_method omega
_diffrn_radiation_monochromator graphite
_diffrn_radiation_source 'fine-focus sealed tube'
_diffrn_radiation_type Synchrotron
_diffrn_radiation_wavelength 0.69420
_diffrn_reflns_av_R_equivalents 0.0448
_diffrn_reflns_av_sigmaI/netI 0.0590
_diffrn_reflns_limit_h_max 6
_diffrn_reflns_limit_h_min -6
_diffrn_reflns_limit_k_max 20
_diffrn_reflns_limit_k_min -13
_diffrn_reflns_limit_l_max 14
_diffrn_reflns_limit_l_min -14
_diffrn_reflns_number 5618
_diffrn_reflns_theta_full 25.99
_diffrn_reflns_theta_max 25.99
_diffrn_reflns_theta_min 2.11
_diffrn_standards_decay_% 0
_exptl_absorpt_coefficient_mu 5.150
_exptl_absorpt_correction_T_max 0.902
_exptl_absorpt_correction_T_min 0.540
_exptl_absorpt_correction_type multi-scan
_exptl_crystal_colour Pink
_exptl_crystal_density_diffrn 1.830
_exptl_crystal_density_method 'not measured'
_exptl_crystal_description Needle
_exptl_crystal_F_000 550
_exptl_crystal_size_max 0.12
_exptl_crystal_size_mid 0.02
_exptl_crystal_size_min 0.02
_refine_diff_density_max 0.723
_refine_diff_density_min -0.966
_refine_diff_density_rms 0.134
_refine_ls_extinction_coef 0.0024(5)
_refine_ls_extinction_expression Fc^*^=kFc[1+0.001xFc^2^\l^3^/sin(2\q)]^-1/4^
_refine_ls_extinction_method SHELXL
_refine_ls_goodness_of_fit_ref 1.139
_refine_ls_hydrogen_treatment 'C-H and H121 riding on parent atom, other N-H refined with restraints'
_refine_ls_matrix_type full
_refine_ls_number_parameters 129
_refine_ls_number_reflns 2092
_refine_ls_number_restraints 3
_refine_ls_restrained_S_all 1.138
_refine_ls_R_factor_all 0.0858
_refine_ls_R_factor_gt 0.0586
_refine_ls_shift/su_max 0.000
_refine_ls_shift/su_mean 0.000
_refine_ls_structure_factor_coef Fsqd
_refine_ls_weighting_details 'calc w=1/[\s^2^(Fo^2^)+(0.0000P)^2^+6.3860P] where P=(Fo^2^+2Fc^2^)/3'
_refine_ls_weighting_scheme calc
_refine_ls_wR_factor_gt 0.0914
_refine_ls_wR_factor_ref 0.0967
_reflns_number_gt 1617
_reflns_number_total 2092
_reflns_threshold_expression >2sigma(I)
_cod_data_source_file b210185h.txt
_cod_data_source_block cumenm
_cod_depositor_comments
;
The following automatic conversions were performed:
'_symmetry_cell_setting' value 'Monoclinic' changed to 'monoclinic'
according to '/home/saulius/struct/CIF-dictionaries/cif_core.dic'
dictionary named 'cif_core.dic' version 2.4.1 from
2010-06-29.

'_exptl_absorpt_correction_type' value 'Multi-scan' changed
to 'multi-scan' according to
'/home/saulius/struct/CIF-dictionaries/cif_core.dic' dictionary named
'cif_core.dic' version 2.4.1 from 2010-06-29.

Automatic conversion script
Id: cif_fix_enum 1527 2010-12-29 10:47:43Z saulius 
;
_cod_original_sg_symbol_H-M P2(1)/c
_cod_database_code 7204550

loop_
_symmetry_equiv_pos_as_xyz
'x, y, z'
'-x, y+1/2, -z+1/2'
'-x, -y, -z'
'x, -y-1/2, z-1/2'

loop_
_atom_site_label
_atom_site_type_symbol
_atom_site_fract_x
_atom_site_fract_y
_atom_site_fract_z
_atom_site_U_iso_or_equiv
_atom_site_adp_type
_atom_site_occupancy
_atom_site_symmetry_multiplicity
_atom_site_calc_flag
_atom_site_refinement_flags
_atom_site_disorder_assembly
_atom_site_disorder_group
Cu Cu 0.5000 0.0000 0.0000 0.0154(2) Uani 1 2 d S . .
N101 N 0.7813(9) -0.0792(3) 0.0107(4) 0.0185(10) Uani 1 1 d D . .
H101 H 0.781(12) -0.108(3) -0.050(3) 0.022 Uiso 1 1 d D . .
C102 C 0.9807(11) -0.0913(3) 0.0955(5) 0.0173(12) Uani 1 1 d . . .
N103 N 1.0161(10) -0.0510(3) 0.2002(4) 0.0200(11) Uani 1 1 d D . .
H103 H 1.150(8) -0.059(4) 0.257(4) 0.024 Uiso 1 1 d D . .
C104 C 0.8532(11) 0.0040(4) 0.2317(4) 0.0184(12) Uani 1 1 d . . .
N105 N 0.6440(9) 0.0306(3) 0.1627(4) 0.0193(10) Uani 1 1 d D . .
H105 H 0.561(11) 0.071(3) 0.188(5) 0.023 Uiso 1 1 d D . .
N121 N 1.1747(9) -0.1450(3) 0.0926(4) 0.0231(11) Uani 1 1 d . . .
H121 H 1.3111 -0.1462 0.1517 0.028 Uiso 1 1 calc R . .
C122 C 1.1690(13) -0.2002(4) -0.0026(5) 0.0263(14) Uani 1 1 d . . .
H12A H 1.3295 -0.2329 0.0130 0.039 Uiso 1 1 calc R . .
H12B H 1.1578 -0.1695 -0.0746 0.039 Uiso 1 1 calc R . .
H12C H 1.0158 -0.2358 -0.0110 0.039 Uiso 1 1 calc R . .
O141 O 0.9455(8) 0.0252(2) 0.3419(3) 0.0240(10) Uani 1 1 d . . .
C142 C 0.7830(14) 0.0711(4) 0.4028(5) 0.0287(15) Uani 1 1 d . . .
H14A H 0.8842 0.0847 0.4808 0.043 Uiso 1 1 calc R . .
H14B H 0.6294 0.0388 0.4091 0.043 Uiso 1 1 calc R . .
H14C H 0.7250 0.1210 0.3599 0.043 Uiso 1 1 calc R . .
Br Br 1.53255(13) -0.14095(4) 0.37193(5) 0.0279(2) Uani 1 1 d . . .
O1S O 0.3588(9) 0.1816(3) 0.2125(4) 0.0315(11) Uani 1 1 d . . .
H1S H 0.4185 0.2228 0.1856 0.047 Uiso 1 1 calc R . .
C1S C 0.2101(14) 0.2061(5) 0.2960(6) 0.0374(17) Uani 1 1 d . . .
H1SA H 0.2459 0.1689 0.3623 0.056 Uiso 1 1 calc R . .
H1SB H 0.0223 0.2049 0.2595 0.056 Uiso 1 1 calc R . .
H1SC H 0.2608 0.2611 0.3228 0.056 Uiso 1 1 calc R . .

loop_
_atom_site_aniso_label
_atom_site_aniso_U_11
_atom_site_aniso_U_22
_atom_site_aniso_U_33
_atom_site_aniso_U_23
_atom_site_aniso_U_13
_atom_site_aniso_U_12
Cu 0.0146(5) 0.0166(5) 0.0139(5) 0.0021(4) 0.0008(4) 0.0021(4)
N101 0.020(3) 0.021(3) 0.012(2) 0.000(2) 0.0005(19) 0.001(2)
C102 0.016(3) 0.017(3) 0.018(3) 0.003(2) 0.004(2) -0.004(2)
N103 0.020(3) 0.025(3) 0.013(2) 0.000(2) -0.0034(19) 0.003(2)
C104 0.024(3) 0.017(3) 0.013(2) 0.001(2) 0.002(2) -0.003(3)
N105 0.016(3) 0.021(3) 0.018(2) 0.002(2) -0.0008(19) 0.004(2)
N121 0.018(3) 0.029(3) 0.020(2) 0.000(2) -0.0009(19) 0.011(2)
C122 0.028(3) 0.024(3) 0.029(3) 0.000(3) 0.010(3) 0.010(3)
O141 0.025(2) 0.027(2) 0.0169(19) -0.0027(17) -0.0010(17) 0.0055(18)
C142 0.041(4) 0.026(3) 0.018(3) -0.009(3) 0.003(3) 0.005(3)
Br 0.0279(3) 0.0288(3) 0.0250(3) 0.0053(3) 0.0014(2) 0.0014(3)
O1S 0.038(3) 0.028(2) 0.030(3) 0.002(2) 0.011(2) 0.009(2)
C1S 0.033(4) 0.048(5) 0.031(4) -0.008(3) 0.007(3) -0.001(3)

loop_
_atom_type_symbol
_atom_type_description
_atom_type_scat_dispersion_real
_atom_type_scat_dispersion_imag
_atom_type_scat_source
C C 0.0033 0.0016 'International Tables Vol C Tables 4.2.6.8 and 6.1.1.4'
H H 0.0000 0.0000 'International Tables Vol C Tables 4.2.6.8 and 6.1.1.4'
N N 0.0061 0.0033 'International Tables Vol C Tables 4.2.6.8 and 6.1.1.4'
O O 0.0106 0.0060 'International Tables Vol C Tables 4.2.6.8 and 6.1.1.4'
Cu Cu 0.3201 1.2651 'International Tables Vol C Tables 4.2.6.8 and 6.1.1.4'
Br Br -0.2901 2.4595 'International Tables Vol C Tables 4.2.6.8 and 6.1.1.4'

loop_
_geom_angle_atom_site_label_1
_geom_angle_atom_site_label_2
_geom_angle_atom_site_label_3
_geom_angle
_geom_angle_site_symmetry_1
_geom_angle_site_symmetry_3
_geom_angle_publ_flag
N101 Cu N101 180.0(3) 3_655 . ?
N101 Cu N105 90.59(19) 3_655 . ?
N101 Cu N105 89.41(19) . . y
N101 Cu N105 89.41(19) 3_655 3_655 ?
N101 Cu N105 90.59(19) . 3_655 ?
N105 Cu N105 180.00(12) . 3_655 ?
C102 N101 Cu 128.4(4) . . ?
C102 N101 H101 114(4) . . ?
Cu N101 H101 117(4) . . ?
N101 C102 N121 124.2(5) . . ?
N101 C102 N103 123.0(5) . . ?
N121 C102 N103 112.7(5) . . ?
C104 N103 C102 127.1(5) . . ?
C104 N103 H103 110(4) . . ?
C102 N103 H103 123(4) . . ?
N105 C104 O141 127.0(5) . . ?
N105 C104 N103 123.6(5) . . ?
O141 C104 N103 109.4(5) . . ?
C104 N105 Cu 128.1(4) . . ?
C104 N105 H105 117(4) . . ?
Cu N105 H105 114(4) . . ?
C102 N121 C122 123.3(5) . . ?
C102 N121 H121 118.4 . . ?
C122 N121 H121 118.4 . . ?
N121 C122 H12A 109.5 . . ?
N121 C122 H12B 109.5 . . ?
H12A C122 H12B 109.5 . . ?
N121 C122 H12C 109.5 . . ?
H12A C122 H12C 109.5 . . ?
H12B C122 H12C 109.5 . . ?
C104 O141 C142 120.0(5) . . ?
O141 C142 H14A 109.5 . . ?
O141 C142 H14B 109.5 . . ?
H14A C142 H14B 109.5 . . ?
O141 C142 H14C 109.5 . . ?
H14A C142 H14C 109.5 . . ?
H14B C142 H14C 109.5 . . ?
C1S O1S H1S 109.5 . . ?
O1S C1S H1SA 109.5 . . ?
O1S C1S H1SB 109.5 . . ?
H1SA C1S H1SB 109.5 . . ?
O1S C1S H1SC 109.5 . . ?
H1SA C1S H1SC 109.5 . . ?
H1SB C1S H1SC 109.5 . . ?

loop_
_geom_bond_atom_site_label_1
_geom_bond_atom_site_label_2
_geom_bond_distance
_geom_bond_site_symmetry_2
_geom_bond_publ_flag
Cu N101 1.952(5) 3_655 ?
Cu N101 1.952(5) . y
Cu N105 1.967(5) . y
Cu N105 1.967(5) 3_655 ?
N101 C102 1.290(7) . ?
N101 H101 0.87(2) . ?
C102 N121 1.353(7) . ?
C102 N103 1.379(7) . ?
N103 C104 1.353(7) . ?
N103 H103 0.87(2) . ?
C104 N105 1.287(7) . ?
C104 O141 1.330(6) . ?
N105 H105 0.88(2) . ?
N121 C122 1.444(7) . ?
N121 H121 0.8800 . ?
C122 H12A 0.9800 . ?
C122 H12B 0.9800 . ?
C122 H12C 0.9800 . ?
O141 C142 1.443(7) . ?
C142 H14A 0.9800 . ?
C142 H14B 0.9800 . ?
C142 H14C 0.9800 . ?
O1S C1S 1.440(8) . ?
O1S H1S 0.8400 . ?
C1S H1SA 0.9800 . ?
C1S H1SB 0.9800 . ?
C1S H1SC 0.9800 . ?

loop_
_geom_torsion_atom_site_label_1
_geom_torsion_atom_site_label_2
_geom_torsion_atom_site_label_3
_geom_torsion_atom_site_label_4
_geom_torsion
_geom_torsion_site_symmetry_1
_geom_torsion_site_symmetry_2
_geom_torsion_site_symmetry_3
_geom_torsion_site_symmetry_4
_geom_torsion_publ_flag
N101 Cu N101 C102 -117(18) 3_655 . . . ?
N105 Cu N101 C102 -5.9(5) . . . . ?
N105 Cu N101 C102 174.1(5) 3_655 . . . ?
Cu N101 C102 N121 -176.2(4) . . . . ?
Cu N101 C102 N103 4.7(8) . . . . ?
N101 C102 N103 C104 1.6(9) . . . . ?
N121 C102 N103 C104 -177.6(5) . . . . ?
C102 N103 C104 N105 -4.7(9) . . . . ?
C102 N103 C104 O141 175.8(5) . . . . ?
O141 C104 N105 Cu -179.5(4) . . . . ?
N103 C104 N105 Cu 1.1(9) . . . . ?
N101 Cu N105 C104 -176.9(5) 3_655 . . . ?
N101 Cu N105 C104 3.1(5) . . . . ?
N105 Cu N105 C104 -67(58) 3_655 . . . ?
N101 C102 N121 C122 -5.6(9) . . . . ?
N103 C102 N121 C122 173.6(5) . . . . ?
N105 C104 O141 C142 12.4(9) . . . . ?
N103 C104 O141 C142 -168.1(5) . . . . ?
